data_1564102
loop_
_publ_author_name
'Xu, Chanchan'
'Li, Yuzhe'
'Lv, Le'
'Lin, Fang'
'Lin, Feng'
'Zhang, Zhijuan'
'Luo, Chaoyun'
'Luo, Dawei'
'Liu, Wei'

_publ_section_title
;
 Synthesis, characterization, luminescence properties of copper(I) bromide
 based coordination compounds
;
_journal_name_full 'Inorganica Chimica Acta'
_journal_page_first 119893
_journal_paper_doi 10.1016/j.ica.2020.119893
_journal_volume 512
_journal_year 2020
_chemical_formula_moiety 'C8 H6 Br4 Cu2 N4'
_chemical_formula_sum 'C8 H6 Br4 Cu2 N4'
_chemical_formula_weight 604.87
_space_group_IT_number 60
_space_group_name_Hall '-P 2n 2ab'
_space_group_name_H-M_alt 'P b c n'
_symmetry_cell_setting orthorhombic
_symmetry_space_group_name_H-M 'P b c n'
_atom_sites_solution_hydrogens geom
_atom_sites_solution_primary direct
_atom_sites_solution_secondary difmap
_cell_angle_alpha 90.00
_cell_angle_beta 90.00
_cell_angle_gamma 90.00
_cell_formula_units_Z 8
_cell_length_a 16.1765(16)
_cell_length_b 8.3154(8)
_cell_length_c 21.382(2)
_cell_measurement_reflns_used 32646
_cell_measurement_temperature 298(2)
_cell_measurement_theta_max 30.51
_cell_measurement_theta_min 1.90
_cell_volume 2876.2(5)
_computing_structure_refinement 'SHELXL-97 (Sheldrick, 2008)'
_computing_structure_solution 'SHELXS-97 (Sheldrick, 2008)'
_diffrn_ambient_temperature 298(2)
_diffrn_measured_fraction_theta_full 1.000
_diffrn_measured_fraction_theta_max 1.000
_diffrn_measurement_device_type 'Bruker SMART APEX CCD'
_diffrn_radiation_monochromator graphite
_diffrn_radiation_source 'fine-focus sealed tube'
_diffrn_radiation_type MoK\a
_diffrn_radiation_wavelength 0.71073
_diffrn_reflns_av_R_equivalents 0.0413
_diffrn_reflns_av_sigmaI/netI 0.0262
_diffrn_reflns_limit_h_max 23
_diffrn_reflns_limit_h_min -23
_diffrn_reflns_limit_k_max 11
_diffrn_reflns_limit_k_min -11
_diffrn_reflns_limit_l_max 30
_diffrn_reflns_limit_l_min -30
_diffrn_reflns_number 32646
_diffrn_reflns_theta_full 30.51
_diffrn_reflns_theta_max 30.51
_diffrn_reflns_theta_min 1.90
_exptl_absorpt_coefficient_mu 14.056
_exptl_absorpt_correction_T_max 0.1480
_exptl_absorpt_correction_T_min 0.0433
_exptl_absorpt_correction_type numerical
_exptl_absorpt_process_details 'Bruker SAINT (SADABS)'
_exptl_crystal_colour red
_exptl_crystal_density_diffrn 2.794
_exptl_crystal_density_method 'not measured'
_exptl_crystal_description rod
_exptl_crystal_F_000 2240
_exptl_crystal_size_max 0.60
_exptl_crystal_size_mid 0.26
_exptl_crystal_size_min 0.22
_refine_diff_density_max 2.475
_refine_diff_density_min -1.677
_refine_diff_density_rms 0.128
_refine_ls_extinction_method none
_refine_ls_goodness_of_fit_ref 1.017
_refine_ls_hydrogen_treatment constr
_refine_ls_matrix_type full
_refine_ls_number_parameters 163
_refine_ls_number_reflns 4386
_refine_ls_number_restraints 0
_refine_ls_restrained_S_all 1.017
_refine_ls_R_factor_all 0.0530
_refine_ls_R_factor_gt 0.0351
_refine_ls_shift/su_max 0.001
_refine_ls_shift/su_mean 0.000
_refine_ls_structure_factor_coef Fsqd
_refine_ls_weighting_details 'calc w=1/[\s^2^(Fo^2^)+(0.0342P)^2^+8.9812P] where P=(Fo^2^+2Fc^2^)/3'
_refine_ls_weighting_scheme calc
_refine_ls_wR_factor_gt 0.0809
_refine_ls_wR_factor_ref 0.0886
_reflns_number_gt 3348
_reflns_number_total 4386
_reflns_threshold_expression >2sigma(I)
_cod_data_source_file ICA-2020-512-119893.cif
_cod_data_source_block CuBr2(5-Br-pm)
_cod_original_sg_symbol_H-M Pbcn
_cod_database_code 1564102

loop_
_symmetry_equiv_pos_as_xyz
'x, y, z'
'-x+1/2, -y+1/2, z+1/2'
'-x, y, -z+1/2'
'x+1/2, -y+1/2, -z'
'-x, -y, -z'
'x-1/2, y-1/2, -z-1/2'
'x, -y, z-1/2'
'-x-1/2, y-1/2, z'

loop_
_atom_site_label
_atom_site_type_symbol
_atom_site_fract_x
_atom_site_fract_y
_atom_site_fract_z
_atom_site_U_iso_or_equiv
_atom_site_adp_type
_atom_site_occupancy
_atom_site_symmetry_multiplicity
_atom_site_calc_flag
_atom_site_refinement_flags
_atom_site_disorder_assembly
_atom_site_disorder_group
Cu1 Cu 0.06755(3) 0.92609(6) 0.38534(3) 0.03697(13) Uani 1 1 d . . .
Cu2 Cu 0.07314(3) 0.61144(6) 0.38440(3) 0.03560(12) Uani 1 1 d . . .
Br1 Br 0.11472(3) 0.77181(5) 0.29294(2) 0.03644(10) Uani 1 1 d . . .
Br2 Br -0.01411(3) 0.76202(5) 0.45995(2) 0.04105(12) Uani 1 1 d . . .
Br3 Br -0.18849(3) 1.27641(6) 0.24988(2) 0.03990(11) Uani 1 1 d . . .
Br4 Br 0.24127(4) 0.42929(11) 0.61328(2) 0.0748(2) Uani 1 1 d . . .
N1 N 0.17915(19) 0.5428(4) 0.43302(15) 0.0302(7) Uani 1 1 d . . .
N2 N 0.32356(19) 0.4866(4) 0.43397(16) 0.0335(7) Uani 1 1 d . . .
N3 N 0.00838(19) 1.1265(4) 0.35614(16) 0.0291(6) Uani 1 1 d . . .
N4 N 0.01159(19) 1.4118(4) 0.35534(15) 0.0285(6) Uani 1 1 d . . .
C7 C -0.0913(2) 1.2731(5) 0.29823(17) 0.0286(7) Uani 1 1 d . . .
C1 C 0.2529(2) 0.5248(5) 0.40532(19) 0.0333(8) Uani 1 1 d . . .
H1 H 0.2550 0.5404 0.3623 0.040 Uiso 1 1 calc R . .
C2 C 0.3203(2) 0.4625(5) 0.49589(19) 0.0339(8) Uani 1 1 d . . .
H2 H 0.3683 0.4374 0.5177 0.041 Uiso 1 1 calc R . .
C3 C 0.2462(2) 0.4748(5) 0.52753(19) 0.0352(8) Uani 1 1 d . . .
C4 C 0.1761(2) 0.5175(5) 0.49501(19) 0.0332(8) Uani 1 1 d . . .
H4 H 0.1262 0.5290 0.5162 0.040 Uiso 1 1 calc R . .
C5 C 0.0387(2) 1.2682(4) 0.37340(18) 0.0283(7) Uani 1 1 d . . .
H5 H 0.0834 1.2668 0.4008 0.034 Uiso 1 1 calc R . .
C6 C -0.0543(2) 1.4141(5) 0.31722(18) 0.0291(7) Uani 1 1 d . . .
H6 H -0.0752 1.5120 0.3034 0.035 Uiso 1 1 calc R . .
C8 C -0.0577(2) 1.1292(4) 0.31800(18) 0.0295(8) Uani 1 1 d . . .
H8 H -0.0811 1.0328 0.3048 0.035 Uiso 1 1 calc R . .

loop_
_atom_site_aniso_label
_atom_site_aniso_U_11
_atom_site_aniso_U_22
_atom_site_aniso_U_33
_atom_site_aniso_U_23
_atom_site_aniso_U_13
_atom_site_aniso_U_12
Cu1 0.0387(3) 0.0248(2) 0.0474(3) 0.0023(2) -0.0045(2) 0.00198(19)
Cu2 0.0367(3) 0.0244(2) 0.0457(3) 0.0000(2) -0.0046(2) -0.00058(19)
Br1 0.0393(2) 0.0369(2) 0.0331(2) 0.00135(16) 0.00539(16) 0.00056(16)
Br2 0.0395(2) 0.0340(2) 0.0496(3) -0.00207(18) 0.01742(19) -0.00279(16)
Br3 0.0335(2) 0.0524(3) 0.0338(2) 0.00159(18) -0.00898(16) -0.00022(18)
Br4 0.0529(3) 0.1378(6) 0.0337(2) 0.0181(3) 0.0033(2) 0.0270(4)
N1 0.0247(15) 0.0316(16) 0.0344(17) 0.0056(13) -0.0026(13) -0.0004(12)
N2 0.0266(15) 0.0366(17) 0.0374(18) -0.0006(14) 0.0016(13) 0.0031(13)
N3 0.0284(15) 0.0247(14) 0.0341(17) -0.0012(12) -0.0011(13) -0.0004(12)
N4 0.0301(16) 0.0224(14) 0.0330(16) 0.0011(12) -0.0015(12) 0.0018(12)
C7 0.0243(16) 0.0358(19) 0.0257(17) -0.0011(15) 0.0002(13) -0.0010(14)
C1 0.0315(19) 0.037(2) 0.0313(18) 0.0039(16) 0.0028(15) 0.0044(16)
C2 0.0243(18) 0.041(2) 0.036(2) -0.0014(17) -0.0020(15) 0.0046(16)
C3 0.034(2) 0.043(2) 0.0291(18) 0.0050(17) -0.0004(16) 0.0063(17)
C4 0.0244(18) 0.038(2) 0.037(2) 0.0050(17) 0.0031(15) 0.0039(15)
C5 0.0261(17) 0.0262(17) 0.0327(19) -0.0012(14) -0.0041(14) 0.0008(14)
C6 0.0284(18) 0.0273(17) 0.0318(19) 0.0047(15) 0.0011(14) 0.0035(14)
C8 0.0304(18) 0.0249(17) 0.0331(19) -0.0041(14) 0.0019(15) -0.0035(14)

loop_
_atom_type_symbol
_atom_type_description
_atom_type_scat_dispersion_real
_atom_type_scat_dispersion_imag
_atom_type_scat_source
C C 0.0033 0.0016 'International Tables Vol C Tables 4.2.6.8 and 6.1.1.4'
H H 0.0000 0.0000 'International Tables Vol C Tables 4.2.6.8 and 6.1.1.4'
N N 0.0061 0.0033 'International Tables Vol C Tables 4.2.6.8 and 6.1.1.4'
Cu Cu 0.3201 1.2651 'International Tables Vol C Tables 4.2.6.8 and 6.1.1.4'
Br Br -0.2901 2.4595 'International Tables Vol C Tables 4.2.6.8 and 6.1.1.4'

loop_
_geom_angle_atom_site_label_1
_geom_angle_atom_site_label_2
_geom_angle_atom_site_label_3
_geom_angle
_geom_angle_site_symmetry_1
_geom_angle_site_symmetry_3
N3 Cu1 N2 110.58(13) . 8_665
N3 Cu1 Br1 109.07(10) . .
N2 Cu1 Br1 105.07(10) 8_665 .
N3 Cu1 Br2 113.59(10) . .
N2 Cu1 Br2 105.03(10) 8_665 .
Br1 Cu1 Br2 113.10(2) . .
N3 Cu1 Cu2 146.95(9) . .
N2 Cu1 Cu2 102.34(10) 8_665 .
Br1 Cu1 Cu2 57.688(19) . .
Br2 Cu1 Cu2 58.238(19) . .
N4 Cu2 N1 109.37(13) 1_545 .
N4 Cu2 Br1 109.48(9) 1_545 .
N1 Cu2 Br1 108.65(9) . .
N4 Cu2 Br2 109.39(9) 1_545 .
N1 Cu2 Br2 106.32(10) . .
Br1 Cu2 Br2 113.51(2) . .
N4 Cu2 Cu1 143.27(9) 1_545 .
N1 Cu2 Cu1 107.35(9) . .
Br1 Cu2 Cu1 58.26(2) . .
Br2 Cu2 Cu1 58.100(19) . .
Cu2 Br1 Cu1 64.05(2) . .
Cu1 Br2 Cu2 63.66(2) . .
C1 N1 C4 116.8(3) . .
C1 N1 Cu2 122.8(3) . .
C4 N1 Cu2 120.3(3) . .
C1 N2 C2 117.0(3) . .
C1 N2 Cu1 123.1(3) . 8_655
C2 N2 Cu1 119.0(3) . 8_655
C5 N3 C8 116.6(3) . .
C5 N3 Cu1 118.1(3) . .
C8 N3 Cu1 125.3(3) . .
C5 N4 C6 116.8(3) . .
C5 N4 Cu2 118.9(3) . 1_565
C6 N4 Cu2 124.3(2) . 1_565
C6 C7 C8 118.4(3) . .
C6 C7 Br3 120.9(3) . .
C8 C7 Br3 120.7(3) . .
N2 C1 N1 125.9(4) . .
N2 C1 H1 117.1 . .
N1 C1 H1 117.1 . .
N2 C2 C3 120.5(4) . .
N2 C2 H2 119.7 . .
C3 C2 H2 119.7 . .
C4 C3 C2 119.1(4) . .
C4 C3 Br4 120.7(3) . .
C2 C3 Br4 120.1(3) . .
N1 C4 C3 120.5(4) . .
N1 C4 H4 119.7 . .
C3 C4 H4 119.7 . .
N3 C5 N4 126.4(4) . .
N3 C5 H5 116.8 . .
N4 C5 H5 116.8 . .
N4 C6 C7 120.9(3) . .
N4 C6 H6 119.6 . .
C7 C6 H6 119.6 . .
N3 C8 C7 120.9(3) . .
N3 C8 H8 119.6 . .
C7 C8 H8 119.6 . .

loop_
_geom_bond_atom_site_label_1
_geom_bond_atom_site_label_2
_geom_bond_distance
_geom_bond_site_symmetry_2
Cu1 N3 2.021(3) .
Cu1 N2 2.107(3) 8_665
Cu1 Br1 2.4762(7) .
Cu1 Br2 2.4802(7) .
Cu1 Cu2 2.6181(7) .
Cu2 N4 2.033(3) 1_545
Cu2 N1 2.085(3) .
Cu2 Br1 2.4608(7) .
Cu2 Br2 2.4839(7) .
Br3 C7 1.881(4) .
Br4 C3 1.874(4) .
N1 C1 1.340(5) .
N1 C4 1.343(5) .
N2 C1 1.335(5) .
N2 C2 1.340(5) .
N2 Cu1 2.107(3) 8_655
N3 C5 1.329(5) .
N3 C8 1.345(5) .
N4 C5 1.330(5) .
N4 C6 1.342(5) .
N4 Cu2 2.033(3) 1_565
C7 C6 1.378(5) .
C7 C8 1.381(5) .
C1 H1 0.9300 .
C2 C3 1.379(5) .
C2 H2 0.9300 .
C3 C4 1.377(5) .
C4 H4 0.9300 .
C5 H5 0.9300 .
C6 H6 0.9300 .
C8 H8 0.9300 .

loop_
_geom_torsion_atom_site_label_1
_geom_torsion_atom_site_label_2
_geom_torsion_atom_site_label_3
_geom_torsion_atom_site_label_4
_geom_torsion
_geom_torsion_site_symmetry_1
_geom_torsion_site_symmetry_2
_geom_torsion_site_symmetry_3
_geom_torsion_site_symmetry_4
N3 Cu1 Cu2 N4 -5.3(2) . . . 1_545
N2 Cu1 Cu2 N4 179.81(18) 8_665 . . 1_545
Br1 Cu1 Cu2 N4 -80.03(16) . . . 1_545
Br2 Cu1 Cu2 N4 79.63(16) . . . 1_545
N3 Cu1 Cu2 N1 176.3(2) . . . .
N2 Cu1 Cu2 N1 1.42(14) 8_665 . . .
Br1 Cu1 Cu2 N1 101.58(10) . . . .
Br2 Cu1 Cu2 N1 -98.76(10) . . . .
N3 Cu1 Cu2 Br1 74.73(18) . . . .
N2 Cu1 Cu2 Br1 -100.17(10) 8_665 . . .
Br2 Cu1 Cu2 Br1 159.65(3) . . . .
N3 Cu1 Cu2 Br2 -84.92(18) . . . .
N2 Cu1 Cu2 Br2 100.18(10) 8_665 . . .
Br1 Cu1 Cu2 Br2 -159.65(3) . . . .
N4 Cu2 Br1 Cu1 141.33(10) 1_545 . . .
N1 Cu2 Br1 Cu1 -99.28(10) . . . .
Br2 Cu2 Br1 Cu1 18.78(3) . . . .
N3 Cu1 Br1 Cu2 -146.18(10) . . . .
N2 Cu1 Br1 Cu2 95.25(10) 8_665 . . .
Br2 Cu1 Br1 Cu2 -18.75(3) . . . .
N3 Cu1 Br2 Cu2 143.65(10) . . . .
N2 Cu1 Br2 Cu2 -95.39(10) 8_665 . . .
Br1 Cu1 Br2 Cu2 18.63(3) . . . .
N4 Cu2 Br2 Cu1 -141.41(10) 1_545 . . .
N1 Cu2 Br2 Cu1 100.59(9) . . . .
Br1 Cu2 Br2 Cu1 -18.81(3) . . . .
N4 Cu2 N1 C1 92.2(3) 1_545 . . .
Br1 Cu2 N1 C1 -27.3(3) . . . .
Br2 Cu2 N1 C1 -149.8(3) . . . .
Cu1 Cu2 N1 C1 -88.8(3) . . . .
N4 Cu2 N1 C4 -89.2(3) 1_545 . . .
Br1 Cu2 N1 C4 151.4(3) . . . .
Br2 Cu2 N1 C4 28.8(3) . . . .
Cu1 Cu2 N1 C4 89.8(3) . . . .
N2 Cu1 N3 C5 -4.7(3) 8_665 . . .
Br1 Cu1 N3 C5 -119.7(3) . . . .
Br2 Cu1 N3 C5 113.1(3) . . . .
Cu2 Cu1 N3 C5 -179.3(2) . . . .
N2 Cu1 N3 C8 172.2(3) 8_665 . . .
Br1 Cu1 N3 C8 57.1(3) . . . .
Br2 Cu1 N3 C8 -70.0(3) . . . .
Cu2 Cu1 N3 C8 -2.5(4) . . . .
C2 N2 C1 N1 0.7(6) . . . .
Cu1 N2 C1 N1 170.3(3) 8_655 . . .
C4 N1 C1 N2 -1.1(6) . . . .
Cu2 N1 C1 N2 177.6(3) . . . .
C1 N2 C2 C3 1.0(6) . . . .
Cu1 N2 C2 C3 -169.0(3) 8_655 . . .
N2 C2 C3 C4 -2.2(6) . . . .
N2 C2 C3 Br4 176.5(3) . . . .
C1 N1 C4 C3 -0.2(6) . . . .
Cu2 N1 C4 C3 -178.9(3) . . . .
C2 C3 C4 N1 1.8(6) . . . .
Br4 C3 C4 N1 -176.9(3) . . . .
C8 N3 C5 N4 -1.9(6) . . . .
Cu1 N3 C5 N4 175.2(3) . . . .
C6 N4 C5 N3 1.9(6) . . . .
Cu2 N4 C5 N3 -176.4(3) 1_565 . . .
C5 N4 C6 C7 0.1(5) . . . .
Cu2 N4 C6 C7 178.2(3) 1_565 . . .
C8 C7 C6 N4 -1.7(6) . . . .
Br3 C7 C6 N4 175.3(3) . . . .
C5 N3 C8 C7 0.1(5) . . . .
Cu1 N3 C8 C7 -176.8(3) . . . .
C6 C7 C8 N3 1.6(6) . . . .
Br3 C7 C8 N3 -175.4(3) . . . .
